data_7100577
loop_
_publ_author_name
'M. Bhadbhade'
'R.G. Gonnade'
'A.K. Sanki'
'M.S. Shashidhar'

_publ_section_title
;
Concomitant Dimorphs of
tri-O-[p-halobenzoyl]-myo-inositol 1,3,5-orthoformates with different
halogen bonding contacts: first order crystal-to-crystal thermal phase
transition of Kinetic form to the thermodynamic form
;
_journal_name_full 'Chemical Communications'
_journal_paper_doi 10.1039/b511754b
_journal_year 2005
_chemical_formula_moiety 'C28 H19 Br3 O9'
_chemical_formula_sum 'C28 H19 Br3 O9'
_chemical_formula_weight 739.16
_chemical_melting_point 469.5(5)
_chemical_name_common 'Tri-O-p-bromo-benzoyl-myo-inositol 1,3,5-orthoformate'
_space_group_IT_number 2
_symmetry_cell_setting triclinic
_symmetry_space_group_name_Hall '-P 1'
_symmetry_space_group_name_H-M 'P -1'
_cell_angle_alpha 70.536(3)
_cell_angle_beta 80.100(3)
_cell_angle_gamma 68.503(3)
_cell_formula_units_Z 2
_cell_length_a 10.002(2)
_cell_length_b 12.126(2)
_cell_length_c 13.146(3)
_cell_measurement_temperature 297(2)
_cell_volume 1396.5(5)
_diffrn_ambient_temperature 297(2)
_exptl_crystal_density_diffrn 1.758
_cod_depositor_comments
;
The following automatic conversions were performed:
'_symmetry_cell_setting' value 'Triclinic' changed to 'triclinic'
according to '/home/saulius/struct/CIF-dictionaries/cif_core.dic'
dictionary named 'cif_core.dic' version 2.4.1 from 2010-06-29.

Automatic conversion script
Id: cif_fix_enum 1527 2010-12-29 10:47:43Z saulius 

The following automatic conversions were performed:

'_chemical_melting_point' value '469-470' was changed to '469.5(5)' -
the average value was taken and precision was estimated.

Automatic conversion script
Id: cif_fix_values 1646 2011-03-28 12:23:43Z adriana 
;
_cod_database_code 7100577

loop_
_symmetry_equiv_pos_as_xyz
'x, y, z'
'-x, -y, -z'

loop_
_atom_site_label
_atom_site_type_symbol
_atom_site_fract_x
_atom_site_fract_y
_atom_site_fract_z
_atom_site_U_iso_or_equiv
_atom_site_adp_type
_atom_site_occupancy
_atom_site_symmetry_multiplicity
_atom_site_calc_flag
_atom_site_refinement_flags
_atom_site_disorder_assembly
_atom_site_disorder_group
Br1 Br 1.16982(5) 0.71462(5) 0.19422(5) 0.07868(18) Uani 1 1 d . . .
Br2 Br 0.79717(4) -0.06217(4) 1.25785(3) 0.05726(14) Uani 1 1 d . . .
Br3 Br 1.32951(9) -0.46950(6) 0.96408(8) 0.1420(4) Uani 1 1 d . . .
O1 O 0.6773(3) 0.1904(2) 0.3903(2) 0.0543(6) Uani 1 1 d . . .
O2 O 0.7991(3) 0.3228(2) 0.4801(2) 0.0489(6) Uani 1 1 d . . .
O3 O 0.5082(3) 0.3368(2) 0.4655(2) 0.0505(6) Uani 1 1 d . . .
O4 O 0.5763(3) 0.1385(2) 0.74493(19) 0.0488(6) Uani 1 1 d . . .
O5 O 0.4737(3) 0.1502(2) 0.4870(2) 0.0554(7) Uani 1 1 d . . .
O6 O 0.7960(3) -0.0356(2) 0.6482(2) 0.0488(6) Uani 1 1 d . . .
O7 O 1.0210(3) 0.1965(2) 0.5332(2) 0.0599(7) Uani 1 1 d . . .
O8 O 0.3894(3) 0.2729(3) 0.8118(3) 0.0741(9) Uani 1 1 d . . .
O9 O 0.6953(3) -0.1863(2) 0.7060(2) 0.0577(7) Uani 1 1 d . . .
C1 C 0.7611(4) 0.1311(3) 0.4856(3) 0.0473(8) Uani 1 1 d . . .
H1 H 0.8630 0.0954 0.4649 0.046(10) Uiso 1 1 d R . .
C2 C 0.7418(4) 0.2256(3) 0.5449(3) 0.0433(8) Uani 1 1 d . . .
H2 H 0.7887 0.1839 0.6137 0.036(8) Uiso 1 1 d R . .
C3 C 0.5810(4) 0.2877(3) 0.5655(3) 0.0458(8) Uani 1 1 d . . .
H3 H 0.5648 0.3544 0.5973 0.055(11) Uiso 1 1 d R . .
C4 C 0.5148(4) 0.1914(3) 0.6411(3) 0.0464(8) Uani 1 1 d . . .
H4 H 0.4106 0.2310 0.6507 0.039(9) Uiso 1 1 d R . .
C5 C 0.5440(4) 0.0885(4) 0.5892(3) 0.0496(9) Uani 1 1 d . . .
H5 H 0.5027 0.0254 0.6354 0.060(11) Uiso 1 1 d R . .
C6 C 0.7032(4) 0.0281(3) 0.5590(3) 0.0472(8) Uani 1 1 d . . .
H6 H 0.7115 -0.0297 0.5191 0.055(11) Uiso 1 1 d R . .
C7 C 0.5308(4) 0.2411(4) 0.4192(3) 0.0547(9) Uani 1 1 d . . .
H7 H 0.4791 0.2785 0.3525 0.042(9) Uiso 1 1 d R . .
C8 C 0.9428(4) 0.2962(3) 0.4826(3) 0.0448(8) Uani 1 1 d . . .
C9 C 0.9909(4) 0.4018(3) 0.4161(3) 0.0447(8) Uani 1 1 d . . .
C10 C 1.1325(4) 0.3932(3) 0.4210(3) 0.0492(8) Uani 1 1 d . . .
H10 H 1.1931 0.3235 0.4676 0.052(10) Uiso 1 1 d R . .
C11 C 1.1844(4) 0.4872(4) 0.3568(3) 0.0550(10) Uani 1 1 d . . .
H11 H 1.2783 0.4821 0.3615 0.061(12) Uiso 1 1 d R . .
C12 C 1.0935(4) 0.5895(4) 0.2864(3) 0.0548(9) Uani 1 1 d . . .
C13 C 0.9523(4) 0.6014(4) 0.2809(3) 0.0567(10) Uani 1 1 d . . .
H13 H 0.8927 0.6716 0.2340 0.057(11) Uiso 1 1 d R . .
C14 C 0.8998(4) 0.5084(3) 0.3461(3) 0.0513(9) Uani 1 1 d . . .
H14 H 0.8041 0.5168 0.3438 0.061(12) Uiso 1 1 d R . .
C15 C 0.5015(4) 0.1885(3) 0.8248(3) 0.0480(8) Uani 1 1 d . . .
C16 C 0.5766(4) 0.1260(3) 0.9279(3) 0.0438(8) Uani 1 1 d . . .
C17 C 0.5131(4) 0.1666(4) 1.0176(3) 0.0536(9) Uani 1 1 d . . .
H17 H 0.4259 0.2314 1.0119 0.062(12) Uiso 1 1 d R . .
C18 C 0.5784(4) 0.1113(4) 1.1152(3) 0.0538(9) Uani 1 1 d . . .
H18 H 0.5357 0.1391 1.1748 0.053(11) Uiso 1 1 d R . .
C19 C 0.7072(4) 0.0148(3) 1.1230(3) 0.0469(8) Uani 1 1 d . . .
C20 C 0.7729(4) -0.0271(4) 1.0352(3) 0.0549(9) Uani 1 1 d . . .
H20 H 0.8603 -0.0916 1.0413 0.067(13) Uiso 1 1 d R . .
C21 C 0.7068(4) 0.0290(4) 0.9377(3) 0.0540(9) Uani 1 1 d . . .
H21 H 0.7492 0.0010 0.8784 0.061(12) Uiso 1 1 d R . .
C22 C 0.7900(4) -0.1489(3) 0.7096(3) 0.0451(8) Uani 1 1 d . . .
C23 C 0.9161(4) -0.2207(3) 0.7779(3) 0.0462(8) Uani 1 1 d . . .
C24 C 0.9391(5) -0.3452(4) 0.8282(4) 0.0666(12) Uani 1 1 d . . .
H24 H 0.8705 -0.3788 0.8253 0.077(14) Uiso 1 1 d R . .
C25 C 1.0628(6) -0.4199(4) 0.8823(4) 0.0818(15) Uani 1 1 d . . .
H25 H 1.0797 -0.5043 0.9132 0.15(3) Uiso 1 1 d R . .
C26 C 1.1591(5) -0.3680(4) 0.8907(4) 0.0763(14) Uani 1 1 d . . .
C27 C 1.1375(5) -0.2423(4) 0.8424(4) 0.0763(14) Uani 1 1 d . . .
H27 H 1.2040 -0.2077 0.8478 0.105(19) Uiso 1 1 d R . .
C28 C 1.0163(4) -0.1699(4) 0.7851(4) 0.0603(10) Uani 1 1 d . . .
H28 H 1.0008 -0.0859 0.7516 0.065(12) Uiso 1 1 d R . .

loop_
_atom_site_aniso_label
_atom_site_aniso_U_11
_atom_site_aniso_U_22
_atom_site_aniso_U_33
_atom_site_aniso_U_23
_atom_site_aniso_U_13
_atom_site_aniso_U_12
Br1 0.0696(3) 0.0632(3) 0.0988(4) -0.0118(3) 0.0078(3) -0.0335(2)
Br2 0.0613(3) 0.0556(2) 0.0535(2) -0.01151(18) -0.01223(18) -0.01801(19)
Br3 0.1208(6) 0.0765(4) 0.2125(9) -0.0238(5) -0.1134(6) 0.0145(4)
O1 0.0538(15) 0.0570(16) 0.0457(14) -0.0169(12) -0.0103(12) -0.0064(13)
O2 0.0390(13) 0.0414(13) 0.0596(15) -0.0046(11) -0.0096(11) -0.0121(11)
O3 0.0468(14) 0.0438(14) 0.0519(14) -0.0098(11) -0.0147(11) -0.0034(11)
O4 0.0409(13) 0.0546(15) 0.0455(13) -0.0126(11) -0.0066(11) -0.0098(12)
O5 0.0503(15) 0.0558(16) 0.0613(16) -0.0132(13) -0.0226(12) -0.0139(13)
O6 0.0448(13) 0.0386(13) 0.0609(15) -0.0106(11) -0.0173(11) -0.0087(11)
O7 0.0446(14) 0.0469(15) 0.0730(18) -0.0019(13) -0.0162(13) -0.0066(12)
O8 0.0627(19) 0.072(2) 0.0713(19) -0.0324(16) -0.0214(15) 0.0142(16)
O9 0.0528(16) 0.0519(15) 0.0730(18) -0.0153(13) -0.0118(13) -0.0218(13)
C1 0.0411(19) 0.046(2) 0.049(2) -0.0133(16) -0.0075(15) -0.0065(16)
C2 0.0401(18) 0.0403(18) 0.0466(19) -0.0076(15) -0.0099(15) -0.0115(15)
C3 0.0416(19) 0.0424(19) 0.051(2) -0.0144(16) -0.0107(15) -0.0072(15)
C4 0.0353(18) 0.053(2) 0.0482(19) -0.0134(16) -0.0061(15) -0.0116(16)
C5 0.0436(19) 0.050(2) 0.055(2) -0.0112(17) -0.0143(17) -0.0153(17)
C6 0.048(2) 0.0410(19) 0.053(2) -0.0142(16) -0.0140(16) -0.0095(16)
C7 0.051(2) 0.056(2) 0.052(2) -0.0132(18) -0.0185(18) -0.0074(19)
C8 0.0395(18) 0.045(2) 0.0475(19) -0.0134(16) -0.0078(15) -0.0097(16)
C9 0.0397(18) 0.0404(19) 0.053(2) -0.0162(16) -0.0050(15) -0.0088(15)
C10 0.0420(19) 0.044(2) 0.058(2) -0.0147(17) -0.0096(17) -0.0078(16)
C11 0.0385(19) 0.053(2) 0.075(3) -0.023(2) -0.0046(18) -0.0135(17)
C12 0.050(2) 0.046(2) 0.068(3) -0.0162(19) 0.0034(18) -0.0180(18)
C13 0.050(2) 0.041(2) 0.070(3) -0.0072(18) -0.0117(19) -0.0082(18)
C14 0.0393(19) 0.042(2) 0.067(2) -0.0115(17) -0.0092(17) -0.0084(16)
C15 0.045(2) 0.046(2) 0.054(2) -0.0153(17) -0.0018(16) -0.0163(18)
C16 0.0416(18) 0.0401(18) 0.050(2) -0.0125(15) -0.0017(15) -0.0152(15)
C17 0.046(2) 0.046(2) 0.062(2) -0.0179(18) -0.0038(18) -0.0048(17)
C18 0.056(2) 0.054(2) 0.050(2) -0.0212(18) -0.0003(18) -0.0138(19)
C19 0.049(2) 0.044(2) 0.048(2) -0.0104(16) -0.0071(16) -0.0174(17)
C20 0.049(2) 0.048(2) 0.058(2) -0.0165(18) -0.0096(18) -0.0009(18)
C21 0.053(2) 0.053(2) 0.053(2) -0.0211(18) -0.0019(18) -0.0105(18)
C22 0.0441(19) 0.0374(18) 0.052(2) -0.0159(16) -0.0030(16) -0.0095(16)
C23 0.047(2) 0.0398(19) 0.049(2) -0.0129(16) -0.0072(16) -0.0106(16)
C24 0.082(3) 0.047(2) 0.072(3) -0.007(2) -0.027(2) -0.023(2)
C25 0.104(4) 0.042(2) 0.095(4) -0.007(2) -0.048(3) -0.013(2)
C26 0.070(3) 0.052(3) 0.096(4) -0.018(2) -0.043(3) 0.006(2)
C27 0.061(3) 0.060(3) 0.107(4) -0.013(3) -0.034(3) -0.016(2)
C28 0.051(2) 0.046(2) 0.076(3) -0.006(2) -0.018(2) -0.0118(18)

loop_
_geom_bond_atom_site_label_1
_geom_bond_atom_site_label_2
_geom_bond_distance
_geom_bond_site_symmetry_2
_geom_bond_publ_flag
Br1 C12 1.913(4) . ?
Br2 C19 1.912(4) . ?
Br3 C26 1.894(4) . ?
O1 C7 1.404(5) . ?
O1 C1 1.452(4) . ?
O2 C8 1.356(4) . ?
O2 C2 1.449(4) . ?
O3 C7 1.414(5) . ?
O3 C3 1.450(4) . ?
O4 C15 1.361(5) . ?
O4 C4 1.439(4) . ?
O5 C7 1.403(5) . ?
O5 C5 1.458(4) . ?
O6 C22 1.360(4) . ?
O6 C6 1.441(4) . ?
O7 C8 1.210(4) . ?
O8 C15 1.201(5) . ?
O9 C22 1.203(4) . ?
C1 C2 1.530(5) . ?
C1 C6 1.536(5) . ?
C2 C3 1.525(5) . ?
C3 C4 1.535(5) . ?
C4 C5 1.529(5) . ?
C5 C6 1.534(5) . ?
C8 C9 1.483(5) . ?
C9 C10 1.393(5) . ?
C9 C14 1.407(5) . ?
C10 C11 1.387(5) . ?
C11 C12 1.385(6) . ?
C12 C13 1.378(6) . ?
C13 C14 1.385(5) . ?
C15 C16 1.491(5) . ?
C16 C21 1.390(5) . ?
C16 C17 1.391(5) . ?
C17 C18 1.385(6) . ?
C18 C19 1.379(5) . ?
C19 C20 1.381(5) . ?
C20 C21 1.387(6) . ?
C22 C23 1.490(5) . ?
C23 C24 1.380(5) . ?
C23 C28 1.384(5) . ?
C24 C25 1.381(6) . ?
C25 C26 1.365(7) . ?
C26 C27 1.391(7) . ?
C27 C28 1.379(6) . ?
